data_7124575
loop_
_publ_author_name
'Schaltin, Stijn'
'Brooks, Neil R.'
'Sniekers, Jeroen'
'Van Meervelt, Luc'
'Binnemans, Koen'
'Fransaer, Jan'

_publ_section_title
;
 Electrodeposition of thick palladium coatings from a
 palladium(II)-containing ionic liquid.
;
_journal_issue 71
_journal_name_full 'Chemical communications (Cambridge, England)'
_journal_page_first 10248
_journal_page_last 10250
_journal_paper_doi 10.1039/c4cc04079a
_journal_volume 50
_journal_year 2014
_chemical_formula_moiety 'C18 H28 N8 Pd, 2(C2 F6 N O4 S2)'
_chemical_formula_sum 'C22 H28 F12 N10 O8 Pd S4'
_chemical_formula_weight 1023.18
_chemical_melting_point 318
_chemical_name_common
;
 bis(N-methylimidazole) bis(N-ethylimidazole) palladium(II) bistriflimide
;
_chemical_name_systematic
;
  bis(N-methylimidazole) bis(N-ethylimidazole) palladium(II)
bis(trifluoromethyl)sulfonyl imide
;
_space_group_crystal_system monoclinic
_space_group_IT_number 14
_space_group_name_Hall '-P 2ybc'
_space_group_name_H-M_alt 'P 1 21/c 1'
_atom_sites_solution_hydrogens geom
_atom_sites_solution_primary direct
_atom_sites_solution_secondary difmap
_audit_creation_date 2014-05-06
_audit_creation_method
;
Olex2 1.2-alpha
(compiled 2014.03.20 svn.r2914 for OlexSys, GUI svn.r4816)
;
_cell_angle_alpha 90.00
_cell_angle_beta 90.056(6)
_cell_angle_gamma 90.00
_cell_formula_units_Z 2
_cell_length_a 10.2427(8)
_cell_length_b 11.3109(5)
_cell_length_c 15.6582(9)
_cell_measurement_reflns_used 4147
_cell_measurement_temperature 100(2)
_cell_measurement_theta_max 28.394
_cell_measurement_theta_min 3.263
_cell_volume 1814.07(19)
_computing_cell_refinement
;
CrysAlisPro, Agilent Technologies,
Version 1.171.36.28 (release 01-02-2013 CrysAlis171 .NET)
(compiled Feb  1 2013,16:14:44)
;
_computing_data_collection
;
CrysAlisPro, Agilent Technologies,
Version 1.171.36.28 (release 01-02-2013 CrysAlis171 .NET)
(compiled Feb  1 2013,16:14:44)
;
_computing_data_reduction
;
CrysAlisPro, Agilent Technologies,
Version 1.171.36.28 (release 01-02-2013 CrysAlis171 .NET)
(compiled Feb  1 2013,16:14:44)
;
_computing_molecular_graphics 'Olex2 (Dolomanov et al., 2009)'
_computing_publication_material 'Olex2 (Dolomanov et al., 2009)'
_computing_structure_refinement 'XL (Sheldrick, 2008)'
_computing_structure_solution 'ShelXS (Sheldrick, 2008)'
_diffrn_ambient_temperature 100(2)
_diffrn_detector_area_resol_mean 15.9631
_diffrn_measured_fraction_theta_full 0.997
_diffrn_measured_fraction_theta_max 0.863
_diffrn_measurement_device_type 'SuperNova, Single source at offset, Eos'
_diffrn_measurement_method '\w scans'
_diffrn_orient_matrix_UB_11 0.0272066000
_diffrn_orient_matrix_UB_12 0.0420496000
_diffrn_orient_matrix_UB_13 -0.0284745000
_diffrn_orient_matrix_UB_21 0.0356803000
_diffrn_orient_matrix_UB_22 0.0254068000
_diffrn_orient_matrix_UB_23 0.0343211000
_diffrn_orient_matrix_UB_31 0.0526977000
_diffrn_orient_matrix_UB_32 -0.0389144000
_diffrn_orient_matrix_UB_33 -0.0083387000
_diffrn_radiation_monochromator mirror
_diffrn_radiation_type MoK\a
_diffrn_radiation_wavelength 0.71073
_diffrn_reflns_av_R_equivalents 0.0169
_diffrn_reflns_av_unetI/netI 0.0259
_diffrn_reflns_limit_h_max 11
_diffrn_reflns_limit_h_min -13
_diffrn_reflns_limit_k_max 15
_diffrn_reflns_limit_k_min -14
_diffrn_reflns_limit_l_max 18
_diffrn_reflns_limit_l_min -20
_diffrn_reflns_number 9615
_diffrn_reflns_theta_full 26.00
_diffrn_reflns_theta_max 29.12
_diffrn_reflns_theta_min 2.98
_diffrn_source 'SuperNova (Mo) X-ray Source'
_exptl_absorpt_coefficient_mu 0.864
_exptl_absorpt_correction_T_max 1.00000
_exptl_absorpt_correction_T_min 0.72861
_exptl_absorpt_correction_type multi-scan
_exptl_absorpt_process_details
;
CrysAlisPro, Agilent Technologies,
Version 1.171.36.28 (release 01-02-2013 CrysAlis171 .NET)
(compiled Feb  1 2013,16:14:44)
Empirical absorption correction using spherical harmonics,
 implemented in SCALE3 ABSPACK scaling algorithm.
;
_exptl_crystal_colour 'pale yellow'
_exptl_crystal_density_diffrn 1.873
_exptl_crystal_density_method 'not measured'
_exptl_crystal_description block
_exptl_crystal_F_000 1024
_exptl_crystal_size_max 0.44
_exptl_crystal_size_mid 0.20
_exptl_crystal_size_min 0.20
_refine_diff_density_max 1.034
_refine_diff_density_min -0.857
_refine_diff_density_rms 0.092
_refine_ls_extinction_method none
_refine_ls_goodness_of_fit_ref 1.089
_refine_ls_hydrogen_treatment constr
_refine_ls_matrix_type full
_refine_ls_number_parameters 270
_refine_ls_number_reflns 4200
_refine_ls_number_restraints 40
_refine_ls_restrained_S_all 1.106
_refine_ls_R_factor_all 0.0493
_refine_ls_R_factor_gt 0.0365
_refine_ls_shift/su_max 0.001
_refine_ls_shift/su_mean 0.000
_refine_ls_structure_factor_coef Fsqd
_refine_ls_weighting_details 'calc w=1/[\s^2^(Fo^2^)+(0.0376P)^2^+3.3950P] where P=(Fo^2^+2Fc^2^)/3'
_refine_ls_weighting_scheme calc
_refine_ls_wR_factor_gt 0.0873
_refine_ls_wR_factor_ref 0.0978
_reflns_number_gt 3503
_reflns_number_total 4200
_reflns_threshold_expression >2sigma(I)
_cod_data_source_file c4cc04079a2.cif
_cod_data_source_block kb2019
_cod_original_cell_volume 1814.07(18)
_cod_database_code 7124575
_chemical_oxdiff_formula 'Pd C18 N4 H28 C4 F12 N2 S4 O8'
_reflns_odcompleteness_completeness 99.74
_reflns_odcompleteness_iscentric 1
_reflns_odcompleteness_theta 26.32
_olex2_refinement_description
;
1. Fixed Uiso
 At 1.2 times of:
  All C(H) groups, All C(H,H) groups
 At 1.5 times of:
  All C(H,H,H) groups
2. Shared sites
{C6, C6'}
{C13, C13'}
3. Restrained distances
 C6'-C7'
 1.5 with sigma of 0.01
 C13'-C14'
 1.5 with sigma of 0.01
4. Rigid bond restraints
 C6, C6', C7', C13, C13', C14'
 with sigma for 1-2 distances of 0.01 and sigma for 1-3 distances of 0.01
5. Uiso/Uaniso restraints and constraints
C6 \\sim C6' \\sim C7' \\sim C13 \\sim C13' \\sim C14': within 1.7A with sigma
of 0.02 and sigma for terminal atoms of 0.04
Uanis(C6) = Uanis(C6')
Uanis(C13) = Uanis(C13')
6. Others
 Fixed Sof: C6(0.5) H6A(0.5) H6B(0.5) H6C(0.5) C6'(0.5) H6'A(0.5) H6'B(0.5)
 C7'(0.5) H7'A(0.5) H7'B(0.5) H7'C(0.5) C13(0.5) H13A(0.5) H13B(0.5) H13C(0.5)
 C13'(0.5) H13D(0.5) H13E(0.5) C14'(0.5) H14A(0.5) H14B(0.5) H14C(0.5)
7.a Secondary CH2 refined with riding coordinates:
 C6'(H6'A,H6'B), C13'(H13D,H13E)
7.b Me refined with riding coordinates:
 C7'(H7'A,H7'B,H7'C), C14'(H14A,H14B,H14C)
7.c Aromatic/amide H refined with riding coordinates:
 C2(H2), C4(H4), C5(H5), C9(H9), C11(H11), C12(H12)
7.d Idealised Me refined as rotating group:
 C6(H6A,H6B,H6C), C13(H13A,H13B,H13C)
;

loop_
_space_group_symop_id
_space_group_symop_operation_xyz
1 'x, y, z'
2 '-x, y+1/2, -z+1/2'
3 '-x, -y, -z'
4 'x, -y-1/2, z-1/2'

loop_
_atom_site_label
_atom_site_type_symbol
_atom_site_fract_x
_atom_site_fract_y
_atom_site_fract_z
_atom_site_U_iso_or_equiv
_atom_site_adp_type
_atom_site_occupancy
_atom_site_calc_flag
_atom_site_disorder_assembly
_atom_site_disorder_group
_atom_site_site_symmetry_order
_atom_site_refinement_flags_posn
_atom_site_refinement_flags_adp
_atom_site_refinement_flags_occupancy
Pd1 Pd 0.0000 0.5000 0.5000 0.02289(10) Uani 1 d . . 2 S T P
N1 N 0.1832(3) 0.5321(2) 0.45932(15) 0.0254(5) Uani 1 d A . 1 . . .
C2 C 0.2453(3) 0.6345(3) 0.46174(19) 0.0288(7) Uani 1 d A . 1 . . .
H2 H 0.2075 0.7055 0.4786 0.035 Uiso 1 calc . . 1 R . .
N3 N 0.3693(3) 0.6230(2) 0.43686(18) 0.0337(6) Uani 1 d . . 1 . . .
C4 C 0.3881(3) 0.5061(3) 0.4162(2) 0.0354(7) Uani 1 d A . 1 . . .
H4 H 0.4648 0.4718 0.3963 0.042 Uiso 1 calc . . 1 R . .
C5 C 0.2734(3) 0.4511(3) 0.4306(2) 0.0297(7) Uani 1 d . . 1 . . .
H5 H 0.2578 0.3709 0.4225 0.036 Uiso 1 calc A . 1 R . .
C6 C 0.4671(4) 0.7164(4) 0.4347(4) 0.0685(15) Uani 0.50 d A 1 1 . U .
H6A H 0.4727 0.7479 0.3779 0.103 Uiso 0.50 calc A 1 1 GR . .
H6B H 0.5503 0.6847 0.4511 0.103 Uiso 0.50 calc A 1 1 GR . .
H6C H 0.4427 0.7782 0.4736 0.103 Uiso 0.50 calc A 1 1 GR . .
C6' C 0.4671(4) 0.7164(4) 0.4347(4) 0.0685(15) Uani 0.50 d A 2 1 D U .
H6'A H 0.4193 0.7871 0.4189 0.082 Uiso 0.50 calc A 2 1 R . .
H6'B H 0.4927 0.7275 0.4938 0.082 Uiso 0.50 calc A 2 1 R . .
C7' C 0.5849(14) 0.7228(17) 0.3879(13) 0.162(7) Uani 0.50 d A 2 1 D U .
H7'A H 0.6210 0.6449 0.3819 0.243 Uiso 0.50 calc A 2 1 R . .
H7'B H 0.6458 0.7725 0.4176 0.243 Uiso 0.50 calc A 2 1 R . .
H7'C H 0.5677 0.7553 0.3324 0.243 Uiso 0.50 calc A 2 1 R . .
N8 N -0.0574(3) 0.6564(2) 0.45163(15) 0.0244(5) Uani 1 d B . 1 . . .
C9 C -0.0944(3) 0.6738(2) 0.37161(18) 0.0241(6) Uani 1 d B . 1 . . .
H9 H -0.0995 0.6152 0.3301 0.029 Uiso 1 calc . . 1 R . .
N10 N -0.1236(3) 0.7881(2) 0.35907(16) 0.0276(6) Uani 1 d . . 1 . . .
C11 C -0.1043(3) 0.8462(3) 0.4354(2) 0.0318(7) Uani 1 d B . 1 . . .
H11 H -0.1173 0.9263 0.4458 0.038 Uiso 1 calc . . 1 R . .
C12 C -0.0627(3) 0.7644(3) 0.4925(2) 0.0298(7) Uani 1 d . . 1 . . .
H12 H -0.0414 0.7785 0.5494 0.036 Uiso 1 calc B . 1 R . .
C13 C -0.1673(4) 0.8409(3) 0.2789(2) 0.0382(8) Uani 0.50 d B 1 1 . U .
H13A H -0.1793 0.7799 0.2370 0.057 Uiso 0.50 calc B 1 1 GR . .
H13B H -0.1029 0.8961 0.2591 0.057 Uiso 0.50 calc B 1 1 GR . .
H13C H -0.2485 0.8814 0.2880 0.057 Uiso 0.50 calc B 1 1 GR . .
C13' C -0.1673(4) 0.8409(3) 0.2789(2) 0.0382(8) Uani 0.50 d B 2 1 D U .
H13D H -0.1597 0.7847 0.2324 0.046 Uiso 0.50 calc B 2 1 R . .
H13E H -0.1159 0.9104 0.2654 0.046 Uiso 0.50 calc B 2 1 R . .
C14' C -0.3056(10) 0.8732(15) 0.2933(11) 0.124(5) Uani 0.50 d B 2 1 D U .
H14A H -0.3606 0.8080 0.2776 0.186 Uiso 0.50 calc B 2 1 R . .
H14B H -0.3274 0.9408 0.2590 0.186 Uiso 0.50 calc B 2 1 R . .
H14C H -0.3185 0.8918 0.3525 0.186 Uiso 0.50 calc B 2 1 R . .
C15 C 0.7720(3) 0.1839(3) 0.2962(2) 0.0304(7) Uani 1 d . . 1 . . .
F16 F 0.8674(2) 0.14448(18) 0.24814(14) 0.0444(5) Uani 1 d . . 1 . . .
F17 F 0.6624(2) 0.1366(2) 0.26760(15) 0.0523(6) Uani 1 d . . 1 . . .
F18 F 0.7912(2) 0.14761(18) 0.37618(12) 0.0448(5) Uani 1 d . . 1 . . .
S19 S 0.76438(9) 0.34495(7) 0.29559(5) 0.03132(19) Uani 1 d . . 1 . . .
O20 O 0.6536(3) 0.3733(3) 0.34532(17) 0.0613(9) Uani 1 d . . 1 . . .
O21 O 0.8896(3) 0.3825(2) 0.32699(15) 0.0446(7) Uani 1 d . . 1 . . .
N22 N 0.7410(3) 0.3605(2) 0.19616(16) 0.0290(6) Uani 1 d . . 1 . . .
S23 S 0.77741(8) 0.47147(6) 0.14177(5) 0.02560(17) Uani 1 d . . 1 . . .
O24 O 0.7788(2) 0.4389(2) 0.05340(14) 0.0338(5) Uani 1 d . . 1 . . .
O25 O 0.8807(2) 0.5436(2) 0.17449(15) 0.0364(5) Uani 1 d . . 1 . . .
C26 C 0.6324(4) 0.5658(3) 0.1518(2) 0.0367(8) Uani 1 d . . 1 . . .
F27 F 0.6149(2) 0.59642(19) 0.23332(14) 0.0458(5) Uani 1 d . . 1 . . .
F28 F 0.5265(2) 0.5109(2) 0.12432(17) 0.0519(6) Uani 1 d . . 1 . . .
F29 F 0.6483(3) 0.66357(19) 0.10611(17) 0.0599(7) Uani 1 d . . 1 . . .

loop_
_atom_site_aniso_label
_atom_site_aniso_U_11
_atom_site_aniso_U_22
_atom_site_aniso_U_33
_atom_site_aniso_U_23
_atom_site_aniso_U_13
_atom_site_aniso_U_12
Pd1 0.03579(19) 0.01489(15) 0.01798(16) -0.00132(11) 0.00023(12) 0.00399(13)
N1 0.0374(14) 0.0202(11) 0.0187(12) -0.0001(9) -0.0013(10) 0.0041(11)
C2 0.0408(18) 0.0207(14) 0.0250(15) 0.0028(11) -0.0054(13) 0.0045(13)
N3 0.0375(16) 0.0275(14) 0.0362(15) 0.0103(11) -0.0082(12) -0.0002(12)
C4 0.0348(17) 0.0337(17) 0.0375(18) 0.0080(14) 0.0010(14) 0.0074(15)
C5 0.0378(18) 0.0230(15) 0.0281(16) -0.0008(12) 0.0006(13) 0.0100(13)
C6 0.043(2) 0.044(2) 0.118(4) 0.036(3) -0.030(3) -0.009(2)
C6' 0.043(2) 0.044(2) 0.118(4) 0.036(3) -0.030(3) -0.009(2)
C7' 0.129(12) 0.152(15) 0.206(18) 0.012(14) 0.016(11) -0.045(12)
N8 0.0343(14) 0.0170(11) 0.0220(12) -0.0016(9) 0.0024(10) 0.0034(10)
C9 0.0334(16) 0.0164(13) 0.0226(14) -0.0005(11) 0.0033(12) 0.0013(12)
N10 0.0402(15) 0.0163(12) 0.0263(13) 0.0030(10) 0.0012(11) 0.0033(11)
C11 0.0448(19) 0.0170(14) 0.0336(17) -0.0028(12) 0.0041(14) 0.0000(13)
C12 0.0452(19) 0.0198(14) 0.0245(15) -0.0057(11) 0.0015(13) 0.0025(13)
C13 0.058(2) 0.0242(16) 0.0325(17) 0.0089(13) -0.0046(16) 0.0052(16)
C13' 0.058(2) 0.0242(16) 0.0325(17) 0.0089(13) -0.0046(16) 0.0052(16)
C14' 0.097(8) 0.132(13) 0.144(13) 0.023(11) 0.008(9) 0.023(10)
C15 0.0356(17) 0.0317(17) 0.0239(15) 0.0064(12) -0.0009(12) -0.0026(14)
F16 0.0598(14) 0.0309(11) 0.0426(12) 0.0042(9) 0.0111(10) 0.0118(10)
F17 0.0564(14) 0.0513(14) 0.0492(13) 0.0158(11) -0.0125(11) -0.0291(11)
F18 0.0715(15) 0.0371(11) 0.0258(10) 0.0113(8) -0.0072(10) -0.0013(11)
S19 0.0487(5) 0.0251(4) 0.0201(4) -0.0009(3) 0.0005(3) 0.0062(3)
O20 0.075(2) 0.077(2) 0.0325(14) 0.0056(14) 0.0140(14) 0.0436(18)
O21 0.0676(18) 0.0332(13) 0.0328(13) 0.0001(10) -0.0161(12) -0.0136(13)
N22 0.0439(16) 0.0210(12) 0.0222(12) -0.0001(10) -0.0012(11) -0.0019(11)
S23 0.0352(4) 0.0197(3) 0.0219(3) -0.0002(3) 0.0033(3) -0.0007(3)
O24 0.0532(15) 0.0272(12) 0.0210(11) 0.0015(9) 0.0041(10) 0.0005(11)
O25 0.0403(13) 0.0314(12) 0.0374(13) -0.0051(10) 0.0037(10) -0.0094(11)
C26 0.048(2) 0.0223(16) 0.0399(19) 0.0002(13) 0.0003(15) 0.0066(15)
F27 0.0529(13) 0.0371(11) 0.0474(13) -0.0131(10) 0.0090(10) 0.0106(10)
F28 0.0407(12) 0.0451(13) 0.0699(16) -0.0147(11) -0.0109(11) 0.0081(10)
F29 0.0868(19) 0.0259(11) 0.0669(16) 0.0138(11) 0.0037(14) 0.0168(12)

loop_
_atom_type_symbol
_atom_type_description
_atom_type_scat_dispersion_real
_atom_type_scat_dispersion_imag
_atom_type_scat_source
C C 0.0033 0.0016 'International Tables Vol C Tables 4.2.6.8 and 6.1.1.4'
H H 0.0000 0.0000 'International Tables Vol C Tables 4.2.6.8 and 6.1.1.4'
F F 0.0171 0.0103 'International Tables Vol C Tables 4.2.6.8 and 6.1.1.4'
N N 0.0061 0.0033 'International Tables Vol C Tables 4.2.6.8 and 6.1.1.4'
O O 0.0106 0.0060 'International Tables Vol C Tables 4.2.6.8 and 6.1.1.4'
Pd Pd -0.9988 1.0072 'International Tables Vol C Tables 4.2.6.8 and 6.1.1.4'
S S 0.1246 0.1234 'International Tables Vol C Tables 4.2.6.8 and 6.1.1.4'

loop_
_geom_angle_atom_site_label_1
_geom_angle_atom_site_label_2
_geom_angle_atom_site_label_3
_geom_angle
_geom_angle_site_symmetry_1
_geom_angle_site_symmetry_3
N1 Pd1 N1 180.0 . 3_566
N8 Pd1 N1 90.31(10) . 3_566
N8 Pd1 N1 90.31(10) 3_566 .
N8 Pd1 N1 89.69(10) 3_566 3_566
N8 Pd1 N1 89.69(10) . .
N8 Pd1 N8 180.0 3_566 .
C2 N1 Pd1 126.6(2) . .
C2 N1 C5 105.6(3) . .
C5 N1 Pd1 127.5(2) . .
N1 C2 N3 111.3(3) . .
C2 N3 C4 107.3(3) . .
C2 N3 C6 126.2(3) . .
C4 N3 C6 126.5(3) . .
C5 C4 N3 106.4(3) . .
C4 C5 N1 109.4(3) . .
C9 N8 Pd1 124.8(2) . .
C9 N8 C12 107.2(2) . .
C12 N8 Pd1 128.0(2) . .
N8 C9 N10 110.2(3) . .
C9 N10 C11 107.5(3) . .
C9 N10 C13 126.0(3) . .
C11 N10 C13 126.5(3) . .
C12 C11 N10 106.9(3) . .
C11 C12 N8 108.1(3) . .
F16 C15 F17 107.5(3) . .
F16 C15 F18 109.0(3) . .
F16 C15 S19 111.6(2) . .
F17 C15 F18 108.6(3) . .
F17 C15 S19 111.5(2) . .
F18 C15 S19 108.6(2) . .
O20 S19 C15 104.95(18) . .
O20 S19 O21 117.45(19) . .
O20 S19 N22 113.29(17) . .
O21 S19 C15 104.79(16) . .
O21 S19 N22 115.91(16) . .
N22 S19 C15 97.05(14) . .
S23 N22 S19 126.09(17) . .
N22 S23 C26 103.10(16) . .
O24 S23 N22 108.84(14) . .
O24 S23 C26 103.97(16) . .
O25 S23 N22 116.08(15) . .
O25 S23 O24 118.97(15) . .
O25 S23 C26 103.67(16) . .
F27 C26 S23 110.0(2) . .
F28 C26 S23 111.3(2) . .
F28 C26 F27 108.8(3) . .
F28 C26 F29 108.5(3) . .
F29 C26 S23 109.8(3) . .
F29 C26 F27 108.4(3) . .

loop_
_geom_bond_atom_site_label_1
_geom_bond_atom_site_label_2
_geom_bond_distance
_geom_bond_site_symmetry_2
Pd1 N1 2.015(3) 3_566
Pd1 N1 2.015(3) .
Pd1 N8 2.012(2) .
Pd1 N8 2.012(2) 3_566
N1 C2 1.323(4) .
N1 C5 1.377(4) .
C2 N3 1.335(4) .
N3 C4 1.374(4) .
N3 C6 1.457(5) .
C4 C5 1.349(5) .
N8 C9 1.324(4) .
N8 C12 1.380(4) .
C9 N10 1.342(4) .
N10 C11 1.379(4) .
N10 C13 1.459(4) .
C11 C12 1.355(4) .
C15 F16 1.312(4) .
C15 F17 1.321(4) .
C15 F18 1.332(3) .
C15 S19 1.823(3) .
S19 O20 1.414(3) .
S19 O21 1.437(3) .
S19 N22 1.585(3) .
N22 S23 1.562(3) .
S23 O24 1.432(2) .
S23 O25 1.430(2) .
S23 C26 1.835(4) .
C26 F27 1.334(4) .
C26 F28 1.322(4) .
C26 F29 1.328(4) .
